data_4311297
loop_
_publ_author_name
'Yukinari Sunatsuki'
'Hiromi Ohta'
'Masaaki Kojima'
'Yuichi Ikuta'
'Yoshiyuki Goto'
'Naohide Matsumoto'
'Seiichiro Iijima'
'Haruo Akashi'
'Sumio Kaizaki'
'Fran\,coise Dahan'
'Jean-Pierre Tuchagues'

_publ_contact_author_address Japan
_publ_contact_author_email kojima@cc.okayama-u.ac.jp
_publ_contact_author_fax +81-86-251-7842
_publ_contact_author_name 'Masaaki KOJIMA'
_publ_contact_author_phone +81-86-251-7842
_publ_section_title
;
 Supramolecular Spin-Crossover Iron Complexes Based on
 Imidazole-Imidazolate Hydrogen Bonds
;
_journal_name_full 'Inorganic Chemistry'
_journal_page_first 4154
_journal_page_last 4171
_journal_paper_doi 10.1021/ic0498384
_journal_volume 43
_journal_year 2004
_chemical_formula_moiety 'C18 H30 B2 F8 Fe N10 O3 '
_chemical_formula_sum 'C18 H30 B2 F8 Fe N10 O3'
_chemical_formula_weight 663.95
_space_group_IT_number 155
_symmetry_cell_setting trigonal
_symmetry_Int_Tables_number 155
_symmetry_space_group_name_Hall 'R 3 2"'
_symmetry_space_group_name_H-M 'R 3 2 :H'
_cell_angle_alpha 90
_cell_angle_beta 90.000(2)
_cell_angle_gamma 120.000(7)
_cell_formula_units_Z 6
_cell_length_a 11.7867
_cell_length_b 11.7867(6)
_cell_length_c 33.967(2)
_cell_measurement_reflns_used 18318
_cell_measurement_temperature 108.1
_cell_measurement_theta_max 27.4
_cell_measurement_theta_min 2.1
_cell_volume 4086.7(4)
_computing_data_reduction CrystalStructure
_computing_publication_material 'CrystalStructure Ver. 3.10'
_computing_structure_refinement CRYSTALS
_computing_structure_solution SIR92
_diffrn_measured_fraction_theta_full 1.0000
_diffrn_measured_fraction_theta_max 1.0000
_diffrn_radiation_type 'Mo K\a'
_diffrn_radiation_wavelength 0.7107
_diffrn_reflns_av_R_equivalents 0.073
_diffrn_reflns_limit_h_max 15
_diffrn_reflns_limit_h_min -15
_diffrn_reflns_limit_k_max 15
_diffrn_reflns_limit_k_min -15
_diffrn_reflns_limit_l_max 43
_diffrn_reflns_limit_l_min -43
_diffrn_reflns_number 8865
_diffrn_reflns_theta_full 27.48
_diffrn_reflns_theta_max 27.48
_exptl_absorpt_coefficient_mu 0.650
_exptl_absorpt_correction_type none
_exptl_crystal_colour orange
_exptl_crystal_density_diffrn 1.619
_exptl_crystal_density_method 'not measured'
_exptl_crystal_description plate
_exptl_crystal_F_000 2040.00
_exptl_crystal_size_max 0.10
_exptl_crystal_size_mid 0.10
_exptl_crystal_size_min 0.10
_refine_diff_density_max 1.13
_refine_diff_density_min -1.15
_refine_ls_abs_structure_details 'Flack, H. D. (1983), Acta Cryst. A39, 876-881.  0 Friedel Pairs'
_refine_ls_abs_structure_Flack 0.06(4)
_refine_ls_extinction_method none
_refine_ls_goodness_of_fit_ref 0.945
_refine_ls_hydrogen_treatment refall
_refine_ls_number_parameters 183
_refine_ls_number_reflns 2100
_refine_ls_R_factor_gt 0.0570
_refine_ls_shift/su_max 0.0000
_refine_ls_structure_factor_coef Fsqd
_refine_ls_weighting_details 'w = 1/[0.0010Fo^2^ + 3.0000\s^2^(Fo) + 0.5000]/(4Fo^2^)'
_refine_ls_weighting_scheme calc
_refine_ls_wR_factor_ref 0.1230
_reflns_number_gt 1781
_reflns_number_total 2100
_reflns_threshold_expression F^2^>2.0\s(F^2^)
_cod_data_source_file ic0498384si20040401_112019_01.cif
_cod_data_source_block '_[Fe(H3L)](BF4)2+3H2O108K'
_cod_original_cell_volume 4086.7(3)
_cod_original_sg_symbol_H-M 'R 3 2 '
_cod_original_formula_sum 'C18 H30 B2 F8 Fe N10 O3 '
_cod_database_code 4311297

loop_
_symmetry_equiv_pos_as_xyz
x,y,z
x+1/3,y+2/3,z+2/3
x+2/3,y+1/3,z+1/3
-y,x-y,z
-y+1/3,x-y+2/3,z+2/3
-y+2/3,x-y+1/3,z+1/3
-x+y,-x,z
-x+y+1/3,-x+2/3,z+2/3
-x+y+2/3,-x+1/3,z+1/3
y,x,-z
y+1/3,x+2/3,-z+2/3
y+2/3,x+1/3,-z+1/3
x-y,-y,-z
x-y+1/3,-y+2/3,-z+2/3
x-y+2/3,-y+1/3,-z+1/3
-x,-x+y,-z
-x+1/3,-x+y+2/3,-z+2/3
-x+2/3,-x+y+1/3,-z+1/3

loop_
_atom_site_label
_atom_site_type_symbol
_atom_site_fract_x
_atom_site_fract_y
_atom_site_fract_z
_atom_site_U_iso_or_equiv
_atom_site_adp_type
_atom_site_occupancy
_atom_site_symmetry_multiplicity
_atom_site_calc_flag
_atom_site_refinement_flags
_atom_site_disorder_assembly
_atom_site_disorder_group
Fe1 Fe 0.0000 0.0000 0.30681(2) 0.0237(2) Uani 1.00 1 d . . .
F1 F 0.012(2) 0.265(1) 0.1121(5) 0.247(7) Uani 0.50 1 d P . .
F2 F 0.011(3) 0.344(3) 0.1667 0.57(2) Uani 1.00 1 d . . .
F3 F 0.158(3) 0.278(4) 0.1485(7) 0.51(3) Uani 0.50 1 d P . .
F4 F -0.055(1) 0.154(1) 0.1650(4) 0.133(4) Uani 0.50 1 d P . .
F9 F 0.7713(7) 0.363(1) 0.3092(3) 0.129(4) Uani 0.50 1 d P . .
O1 O 0.3333 0.4353(9) 0.1667 0.36(2) Uani 1.00 1 d . . .
O2 O 0.3333 0.6667 0.1667 0.054(2) Uani 1.00 1 d . . .
O3 O 0.6667 0.3333 0.2126(8) 0.41(2) Uani 1.00 1 d . . .
N1 N 0.0000 0.0000 0.4105(2) 0.040(1) Uani 1.00 1 d . . .
N2 N 0.1587(4) 0.0340(3) 0.33694(9) 0.0253(8) Uani 1.00 1 d . . .
N3 N 0.1348(4) 0.1422(4) 0.27382(9) 0.0269(9) Uani 1.00 1 d . . .
N4 N 0.2754(4) 0.2849(4) 0.2319(1) 0.041(1) Uani 1.00 1 d . . .
C1 C 0.1273(5) 0.0125(5) 0.4096(1) 0.033(1) Uani 1.00 1 d . . .
C2 C 0.1617(5) -0.0362(4) 0.3719(1) 0.031(1) Uani 1.00 1 d . . .
C3 C 0.2701(4) 0.1234(5) 0.3228(1) 0.031(1) Uani 1.00 1 d . . .
C4 C 0.2619(4) 0.1873(4) 0.2870(1) 0.030(1) Uani 1.00 1 d . . .
C5 C 0.1463(5) 0.2027(5) 0.2403(1) 0.035(1) Uani 1.00 1 d . . .
C6 C 0.3474(5) 0.2748(5) 0.2608(1) 0.037(1) Uani 1.00 1 d . . .
B1 B 0.032(2) 0.228(2) 0.1404(7) 0.086(6) Uani 0.50 1 d P . .
B2 B 0.6667 0.3333 0.3333 0.101(6) Uani 1.00 1 d . . .
H1 H 0.141(4) -0.026(4) 0.435(1) 0.03(1) Uiso 1.00 1 c . . .
H2 H 0.203(4) 0.092(5) 0.413(1) 0.03(1) Uiso 1.00 1 c . . .
H3 H 0.253(4) -0.021(4) 0.377(1) 0.02(1) Uiso 1.00 1 c . . .
H4 H 0.090(4) -0.151(4) 0.367(1) 0.03(1) Uiso 1.00 1 c . . .
H5 H 0.374(5) 0.169(5) 0.337(1) 0.05(1) Uiso 1.00 1 c . . .
H6 H 0.080(6) 0.187(5) 0.223(1) 0.06(2) Uiso 1.00 1 c . . .
H7 H 0.434(6) 0.303(5) 0.264(1) 0.05(2) Uiso 1.00 1 c . . .
H8 H 0.298(7) 0.320(7) 0.205(2) 0.08(2) Uiso 1.00 1 c . . .

loop_
_atom_site_aniso_label
_atom_site_aniso_U_11
_atom_site_aniso_U_22
_atom_site_aniso_U_33
_atom_site_aniso_U_12
_atom_site_aniso_U_13
_atom_site_aniso_U_23
Fe1 0.0239(3) 0.0239(3) 0.0232(4) 0.0120(1) 0.0000 0.0000
F1 0.20(2) 0.15(1) 0.17(1) -0.07(1) -0.04(1) 0.10(1)
F2 0.58(4) 0.58(4) 0.27(3) 0.09(5) -0.07(2) 0.07(2)
F3 0.65(6) 1.1(1) 0.25(3) 0.82(7) 0.36(4) 0.47(5)
F4 0.103(8) 0.142(9) 0.135(8) 0.048(7) 0.011(7) 0.085(7)
F9 0.033(4) 0.19(1) 0.160(7) 0.054(6) -0.019(4) -0.003(9)
O1 1.33(9) 0.37(2) 0.11(1) 0.66(5) 0.34(3) 0.17(1)
O2 0.067(3) 0.067(3) 0.030(3) 0.033(2) 0.0000 0.0000
O3 0.51(4) 0.51(4) 0.21(2) 0.26(2) 0.0000 0.0000
N1 0.027(2) 0.027(2) 0.067(4) 0.0135(8) 0.0000 0.0000
N2 0.027(2) 0.025(2) 0.024(1) 0.013(1) -0.000(1) -0.001(1)
N3 0.030(2) 0.030(2) 0.025(2) 0.018(2) 0.003(1) 0.001(1)
N4 0.055(3) 0.035(2) 0.031(2) 0.021(2) 0.010(2) -0.001(2)
C1 0.034(2) 0.034(2) 0.031(2) 0.017(2) -0.005(2) -0.003(2)
C2 0.034(2) 0.031(2) 0.033(2) 0.021(2) -0.006(2) 0.000(2)
C3 0.026(2) 0.028(2) 0.036(2) 0.013(2) 0.000(1) -0.006(2)
C4 0.028(2) 0.030(2) 0.033(2) 0.015(2) 0.006(2) -0.002(2)
C5 0.042(3) 0.029(2) 0.029(2) 0.013(2) 0.007(2) 0.002(2)
C6 0.036(3) 0.028(2) 0.042(2) 0.011(2) 0.009(2) -0.003(2)
B1 0.06(1) 0.09(1) 0.10(1) 0.03(1) -0.04(1) 0.00(1)
B2 0.062(7) 0.062(7) 0.18(2) 0.031(4) 0.0000 0.0000

loop_
_atom_type_symbol
_atom_type_description
_atom_type_scat_dispersion_real
_atom_type_scat_dispersion_imag
_atom_type_scat_source
C C 0.003 0.002
;
International Tables for Crystallography
(1992, Vol. C, Tables 4.2.6.8 and 6.1.1.4)
;
H H 0.000 0.000
;
International Tables for Crystallography
(1992, Vol. C, Table 6.1.1.4)
;
N N 0.006 0.003
;
International Tables for Crystallography
(1992, Vol. C, Tables 4.2.6.8 and 6.1.1.4)
;
B B 0.001 0.001
;
International Tables for Crystallography
(1992, Vol. C, Tables 4.2.6.8 and 6.1.1.4)
;
F F 0.017 0.010
;
International Tables for Crystallography
(1992, Vol. C, Tables 4.2.6.8 and 6.1.1.4)
;
Fe Fe 0.346 0.844
;
International Tables for Crystallography
(1992, Vol. C, Tables 4.2.6.8 and 6.1.1.4)
;
O O 0.011 0.006
;
International Tables for Crystallography
(1992, Vol. C, Tables 4.2.6.8 and 6.1.1.4)
;

loop_
_geom_angle_atom_site_label_1
_geom_angle_site_symmetry_1
_geom_angle_atom_site_label_2
_geom_angle_site_symmetry_2
_geom_angle_atom_site_label_3
_geom_angle_site_symmetry_3
_geom_angle
_geom_angle_publ_flag
N2 . Fe1 . N3 . 81.08(14) yes
Fe1 . N2 . C2 . 126.3(3) yes
Fe1 . N2 . C3 . 116.2(3) yes
C2 . N2 . C3 . 117.4(4) yes
Fe1 . N3 . C4 . 113.4(3) yes
Fe1 . N3 . C5 . 140.4(3) yes
C4 . N3 . C5 . 105.8(4) yes
C5 . N4 . C6 . 108.3(4) yes
C5 . N4 . H8 . 117.8(4) no
C6 . N4 . H8 . 131.8(4) no
N1 . C1 . C2 . 116.0(4) yes
N1 . C1 . H1 . 108.6(3) no
C2 . C1 . H1 . 114.6(3) no
N1 . C1 . H2 . 122.1(3) no
C2 . C1 . H2 . 101.0(3) no
H1 . C1 . H2 . 92.6(4) no
N2 . C2 . C1 . 112.4(3) yes
N2 . C2 . H3 . 110.7(3) no
C1 . C2 . H3 . 105.1(3) no
N2 . C2 . H4 . 109.3(2) no
C1 . C2 . H4 . 111.3(2) no
H3 . C2 . H4 . 108.0(3) no
N2 . C3 . C4 . 115.3(4) yes
N2 . C3 . H5 . 128.7(3) no
C4 . C3 . H5 . 115.5(3) no
N3 . C4 . C3 . 114.1(4) yes
N3 . C4 . C6 . 109.3(4) yes
C3 . C4 . C6 . 136.5(4) yes
N3 . C5 . N4 . 110.0(4) yes
N3 . C5 . H6 . 126.6(4) no
N4 . C5 . H6 . 123.1(4) no
N4 . C6 . C4 . 106.6(4) yes
N4 . C6 . H7 . 135.1(4) no
C4 . C6 . H7 . 117.5(4) no
F1 . B1 . F2 . 89.7(19) yes
F1 . B1 . F3 . 114.2(24) yes
F2 . B1 . F3 . 96.4(21) yes
F1 . B1 . F4 . 124.9(19) yes
F2 . B1 . F4 . 79.8(18) yes
F3 . B1 . F4 . 120.6(17) yes
O3 . F9 . B2 . 108.2(4) yes
F9 . B2 . H5 . 141.9(10) no
F9 . B2 . H7 . 100.5(10) no

loop_
_geom_bond_atom_site_label_1
_geom_bond_site_symmetry_1
_geom_bond_atom_site_label_2
_geom_bond_site_symmetry_2
_geom_bond_distance
_geom_bond_publ_flag
Fe1 . N2 . 1.989(4) yes
Fe1 . N3 . 1.981(3) yes
F1 . B1 . 1.13(2) yes
F2 . B1 . 1.75(3) yes
F3 . B1 . 1.33(3) yes
F4 . B1 . 1.27(2) yes
F9 . B2 . 1.371(8) yes
N1 . C1 . 1.432(5) yes
N2 . C2 . 1.457(5) yes
N2 . C3 . 1.296(5) yes
N3 . C4 . 1.389(6) yes
N3 . C5 . 1.315(5) yes
N4 . C5 . 1.365(6) yes
N4 . C6 . 1.342(6) yes
N4 . H8 . 0.98(7) no
C1 . C2 . 1.538(6) yes
C1 . H1 . 1.03(4) no
C1 . H2 . 0.93(4) no
C2 . H3 . 1.01(5) no
C2 . H4 . 1.19(4) no
C3 . C4 . 1.459(6) yes
C3 . H5 . 1.17(5) no
C4 . C6 . 1.353(6) yes
C5 . H6 . 0.92(6) no
C6 . H7 . 0.92(7) no

loop_
_geom_contact_atom_site_label_1
_geom_contact_site_symmetry_1
_geom_contact_atom_site_label_2
_geom_contact_site_symmetry_2
_geom_contact_distance
_geom_contact_publ_flag
Fe1 . N1 . 3.523(6) yes
Fe1 . N2 . 1.989(4) yes
Fe1 . N2 4_555 1.989(4) yes
Fe1 . N2 7_555 1.989(4) yes
Fe1 . N3 . 1.981(3) yes
Fe1 . N3 4_555 1.981(3) yes
Fe1 . N3 7_555 1.981(3) yes
Fe1 . C2 . 3.084(4) yes
Fe1 . C2 4_555 3.084(4) yes
Fe1 . C2 7_555 3.084(4) yes
Fe1 . C3 . 2.813(4) yes
Fe1 . C3 4_555 2.813(4) yes
Fe1 . C3 7_555 2.813(4) yes
Fe1 . C4 . 2.836(4) yes
Fe1 . C4 4_555 2.836(4) yes
Fe1 . C4 7_555 2.836(4) yes
Fe1 . C5 . 3.109(4) yes
Fe1 . C5 4_555 3.109(4) yes
Fe1 . C5 7_555 3.109(4) yes
Fe1 . H4 . 3.22(4) no
Fe1 . H4 4_555 3.22(4) no
Fe1 . H4 7_555 3.22(4) no
Fe1 . H6 . 3.43(5) no
Fe1 . H6 4_555 3.43(5) no
Fe1 . H6 7_555 3.43(5) no
F1 . F2 . 2.08(2) yes
F1 . F2 12_455 2.08(2) yes
F1 . F3 . 2.07(3) yes
F1 . F4 . 2.126(16) yes
F1 . F4 12_455 3.02(3) yes
F1 . F9 12_445 3.60(2) yes
F1 . O3 12_445 3.07(2) yes
F1 . C1 8_554 3.162(11) yes
F1 . C2 8_554 3.498(13) yes
F1 . C4 15_455 3.557(18) yes
F1 . C6 15_455 3.198(16) yes
F1 . B1 . 1.13(2) yes
F1 . B1 12_455 3.53(3) yes
F1 . H1 8_554 2.70(5) no
F1 . H2 8_554 2.65(4) no
F1 . H3 8_554 2.80(4) no
F1 . H6 12_455 3.12(7) no
F1 . H7 15_455 3.03(5) no
F1 . H7 18_555 3.38(6) no
F2 . F3 . 2.314(16) yes
F2 . F3 12_455 2.314(16) yes
F2 . F4 . 1.97(3) yes
F2 . F4 12_455 1.97(3) yes
F2 . O1 . 3.39(2) yes
F2 . O1 7_565 3.39(2) yes
F2 . B1 . 1.75(3) yes
F2 . B1 12_455 1.75(3) yes
F2 . H1 8_554 2.97(5) no
F2 . H1 17_555 2.97(5) no
F2 . H6 . 3.04(6) no
F2 . H6 12_455 3.04(6) no
F3 . F4 . 2.26(3) yes
F3 . F4 7_555 3.03(3) yes
F3 . O1 . 2.06(4) yes
F3 . O3 12_445 3.00(4) yes
F3 . N4 . 3.13(3) yes
F3 . N4 18_555 2.929(17) yes
F3 . C5 . 3.226(18) yes
F3 . C6 18_555 3.271(16) yes
F3 . B1 . 1.33(3) yes
F3 . H1 8_554 3.28(5) no
F3 . H2 8_554 3.02(4) no
F3 . H6 . 2.73(5) no
F3 . H7 18_555 3.11(6) no
F3 . H8 . 2.41(7) no
F3 . H8 18_555 2.28(7) no
F4 . O3 12_445 2.67(2) yes
F4 . N4 4_555 3.320(11) yes
F4 . C5 . 3.337(12) yes
F4 . C5 4_555 3.380(11) yes
F4 . B1 . 1.27(2) yes
F4 . B1 12_455 2.99(3) yes
F4 . H6 . 2.44(6) no
F4 . H6 4_555 3.32(6) no
F4 . H8 4_555 3.08(7) no
F4 . H8 15_455 3.31(7) no
F9 . O3 . 3.46(3) yes
F9 . C3 4_655 3.385(14) yes
F9 . C3 17_655 3.207(8) yes
F9 . C6 4_655 3.590(15) yes
F9 . C6 7_665 3.380(13) yes
F9 . B2 . 1.371(8) yes
F9 . B2 11_545 1.372(8) yes
F9 . H3 17_655 3.54(4) no
F9 . H5 4_655 2.49(5) no
F9 . H5 7_665 3.11(5) no
F9 . H5 11_545 3.60(5) no
F9 . H5 17_655 2.04(5) no
F9 . H7 4_655 2.86(6) no
F9 . H7 7_665 2.56(6) no
O1 . O2 . 2.727(11) yes
O1 . N4 . 2.703(7) yes
O1 . N4 18_555 2.703(7) yes
O1 . C5 . 3.548(6) yes
O1 . C5 18_555 3.548(6) yes
O1 . B1 . 3.272(18) yes
O1 . B1 18_555 3.272(18) yes
O1 . H1 2_554 3.07(4) no
O1 . H1 8_554 3.45(4) no
O1 . H1 14_555 3.45(4) no
O1 . H1 17_555 3.07(4) no
O1 . H2 8_554 3.31(4) no
O1 . H2 14_555 3.31(4) no
O1 . H6 . 3.52(5) no
O1 . H6 18_555 3.52(5) no
O1 . H8 . 1.77(7) no
O1 . H8 18_555 1.77(7) no
O2 . N1 2_554 3.040(6) yes
O2 . N1 11_555 3.040(6) yes
O2 . C1 2_554 3.389(4) yes
O2 . C1 5_554 3.389(4) yes
O2 . C1 8_554 3.389(4) yes
O2 . C1 11_555 3.389(4) yes
O2 . C1 14_555 3.389(4) yes
O2 . C1 17_555 3.389(4) yes
O2 . H1 2_554 2.86(4) no
O2 . H1 5_554 2.86(4) no
O2 . H1 8_554 2.86(4) no
O2 . H1 11_555 2.86(4) no
O2 . H1 14_555 2.86(4) no
O2 . H1 17_555 2.86(4) no
O3 . B1 12_555 2.61(3) yes
O3 . B1 15_555 2.61(3) yes
O3 . B1 18_555 2.61(3) yes
O3 . H7 . 3.12(6) no
O3 . H7 4_655 3.12(6) no
O3 . H7 7_665 3.12(6) no
N1 . N2 . 3.026(6) yes
N1 . N2 4_555 3.026(6) yes
N1 . N2 7_555 3.026(6) yes
N1 . C1 . 1.432(5) yes
N1 . C1 4_555 1.432(5) yes
N1 . C1 7_555 1.432(5) yes
N1 . C2 . 2.520(6) yes
N1 . C2 4_555 2.520(6) yes
N1 . C2 7_555 2.520(6) yes
N1 . H1 . 2.01(5) no
N1 . H1 4_555 2.01(5) no
N1 . H1 7_555 2.01(5) no
N1 . H2 . 2.08(4) no
N1 . H2 4_555 2.08(4) no
N1 . H2 7_555 2.08(4) no
N1 . H3 . 3.32(4) no
N1 . H3 4_555 3.32(4) no
N1 . H3 7_555 3.32(4) no
N1 . H4 . 2.89(4) no
N1 . H4 4_555 2.89(4) no
N1 . H4 7_555 2.89(4) no
N2 . N3 . 2.581(4) yes
N2 . N3 7_555 2.861(4) yes
N2 . C1 . 2.489(5) yes
N2 . C2 . 1.457(5) yes
N2 . C2 4_555 3.165(5) yes
N2 . C3 . 1.296(5) yes
N2 . C4 . 2.329(5) yes
N2 . H1 . 3.40(4) no
N2 . H2 . 2.67(4) no
N2 . H3 . 2.05(4) no
N2 . H3 11_545 3.17(4) no
N2 . H4 . 2.16(4) no
N2 . H4 4_555 2.69(4) no
N2 . H5 . 2.22(5) no
N3 . N4 . 2.195(5) yes
N3 . C3 . 2.390(5) yes
N3 . C3 4_555 3.492(5) yes
N3 . C4 . 1.389(6) yes
N3 . C4 4_555 3.497(5) yes
N3 . C5 . 1.315(5) yes
N3 . C5 7_555 3.251(6) yes
N3 . C6 . 2.236(6) yes
N3 . H3 17_555 3.36(4) no
N3 . H4 4_555 3.35(4) no
N3 . H4 17_555 3.05(4) no
N3 . H5 . 3.43(5) no
N3 . H6 . 2.00(5) no
N3 . H6 7_555 3.01(5) no
N3 . H7 . 3.08(6) no
N3 . H8 . 3.09(7) no
N4 . C4 . 2.161(6) yes
N4 . C5 . 1.365(6) yes
N4 . C6 . 1.342(6) yes
N4 . H1 17_555 3.14(5) no
N4 . H2 14_555 3.06(5) no
N4 . H4 17_555 2.97(4) no
N4 . H6 . 2.02(6) no
N4 . H7 . 2.09(5) no
N4 . H8 . 0.98(7) no
C1 . C2 . 1.538(6) yes
C1 . C2 4_555 3.148(6) yes
C1 . C2 7_555 3.560(6) yes
C1 . C3 . 3.320(6) yes
C1 . H1 . 1.03(4) no
C1 . H1 4_555 2.77(4) no
C1 . H1 7_555 3.12(5) no
C1 . H2 . 0.93(4) no
C1 . H2 4_555 3.33(4) no
C1 . H2 7_555 2.69(5) no
C1 . H3 . 2.05(4) no
C1 . H4 . 2.26(4) no
C1 . H4 4_555 2.94(4) no
C1 . H5 . 3.55(5) no
C2 . C3 . 2.355(6) yes
C2 . C5 17_545 3.524(6) yes
C2 . H1 . 2.18(4) no
C2 . H2 . 1.94(5) no
C2 . H2 7_555 3.14(5) no
C2 . H3 . 1.01(4) no
C2 . H3 11_545 3.47(4) no
C2 . H4 . 1.19(4) no
C2 . H4 4_555 3.33(4) no
C2 . H4 11_545 3.56(4) no
C2 . H5 . 2.73(5) no
C3 . C4 . 1.459(6) yes
C3 . C5 . 3.496(6) yes
C3 . C6 . 2.612(7) yes
C3 . H2 . 3.15(3) no
C3 . H3 . 2.44(4) no
C3 . H3 11_545 2.90(4) no
C3 . H4 . 3.22(4) no
C3 . H4 4_555 2.85(4) no
C3 . H5 . 1.17(5) no
C3 . H5 11_545 3.34(6) no
C3 . H7 . 2.84(6) no
C4 . C5 . 2.158(7) yes
C4 . C6 . 1.353(6) yes
C4 . H3 11_545 3.49(4) no
C4 . H4 4_555 3.22(4) no
C4 . H4 17_555 2.96(4) no
C4 . H5 . 2.23(5) no
C4 . H6 . 3.05(6) no
C4 . H6 7_555 3.49(6) no
C4 . H7 . 1.95(6) no
C4 . H8 . 3.12(7) no
C5 . C6 . 2.194(8) yes
C5 . H1 17_555 3.28(5) no
C5 . H3 17_555 3.20(4) no
C5 . H4 17_555 3.04(4) no
C5 . H6 . 0.92(6) no
C5 . H6 7_555 3.18(6) no
C5 . H7 . 3.10(6) no
C5 . H8 . 2.02(7) no
C6 . H2 14_555 3.13(5) no
C6 . H4 17_555 2.93(4) no
C6 . H5 . 2.96(5) no
C6 . H5 14_555 3.40(5) no
C6 . H6 . 3.07(6) no
C6 . H7 . 0.92(7) no
C6 . H8 . 2.13(6) no
B1 . H1 8_554 3.31(5) no
B1 . H2 8_554 3.27(5) no
B1 . H6 . 2.95(5) no
B1 . H7 15_455 3.53(5) no
B1 . H7 18_555 3.51(6) no
B1 . H8 . 3.53(7) no
B1 . H8 18_555 3.49(7) no
B2 . H5 . 3.00(5) no
B2 . H5 4_655 3.00(5) no
B2 . H5 7_665 3.00(5) no
B2 . H5 11_545 3.00(5) no
B2 . H5 14_555 3.00(5) no
B2 . H5 17_655 3.00(5) no
B2 . H7 . 3.48(5) no
B2 . H7 4_655 3.48(5) no
B2 . H7 7_665 3.48(5) no
B2 . H7 11_545 3.48(5) no
B2 . H7 14_555 3.48(5) no
B2 . H7 17_655 3.48(5) no
